data_1561612
loop_
_publ_author_name
'Liang, I-Chu'
'Bilc, Daniel I.'
'Manoli, Maria'
'Chang, Wei-Yun'
'Lin, Wen-Fu'
'Kyratsi, Theodora'
'Hsu, Kuei-Fang'

_publ_section_title
;
 Syntheses, crystal Structures and electronic Structures of new metal
 chalcoiodides Bi2CuSe3I and Bi6Cu3S10I
;
_journal_name_full 'Journal of Solid State Chemistry'
_journal_page_first 1
_journal_page_last 8
_journal_paper_doi 10.1016/j.jssc.2015.09.030
_journal_volume 234
_journal_year 2016
_chemical_formula_moiety Bi2CuSe3I
_chemical_formula_sum 'Bi Cu0.5 I0.5 Se1.5'
_chemical_formula_weight 422.64
_space_group_IT_number 12
_space_group_name_Hall '-C 2y'
_space_group_name_H-M_alt 'C 1 2/m 1'
_symmetry_cell_setting monoclinic
_symmetry_space_group_name_H-M 'C 1 2/m 1'
_atom_sites_solution_primary direct
_atom_sites_solution_secondary difmap
_cell_angle_alpha 90.00
_cell_angle_beta 116.095(2)
_cell_angle_gamma 90.00
_cell_formula_units_Z 8
_cell_length_a 14.243(2)
_cell_length_b 4.1937(7)
_cell_length_c 14.647(2)
_cell_measurement_reflns_used 1664
_cell_measurement_temperature 296(2)
_cell_measurement_theta_max 28.16
_cell_measurement_theta_min 2.86
_cell_volume 785.7(2)
_computing_cell_refinement 'Bruker SMART'
_computing_data_collection 'Bruker SMART'
_computing_data_reduction 'Bruker SMART'
_computing_molecular_graphics 'Bruker SHELXTL'
_computing_publication_material 'Bruker SHELXTL'
_computing_structure_refinement 'SHELXL-97 (Sheldrick, 1997)'
_computing_structure_solution 'SHELXS-97 (Sheldrick, 1990)'
_diffrn_ambient_temperature 296(2)
_diffrn_measured_fraction_theta_full 0.995
_diffrn_measured_fraction_theta_max 0.995
_diffrn_measurement_device_type 'CCD area detector'
_diffrn_measurement_method 'phi and omega scans'
_diffrn_radiation_monochromator graphite
_diffrn_radiation_source 'fine-focus sealed tube'
_diffrn_radiation_type MoK\a
_diffrn_radiation_wavelength 0.71073
_diffrn_reflns_av_R_equivalents 0.0225
_diffrn_reflns_av_sigmaI/netI 0.0258
_diffrn_reflns_limit_h_max 18
_diffrn_reflns_limit_h_min -17
_diffrn_reflns_limit_k_max 5
_diffrn_reflns_limit_k_min -5
_diffrn_reflns_limit_l_max 19
_diffrn_reflns_limit_l_min -18
_diffrn_reflns_number 3057
_diffrn_reflns_theta_full 28.23
_diffrn_reflns_theta_max 28.23
_diffrn_reflns_theta_min 2.86
_exptl_absorpt_coefficient_mu 65.083
_exptl_absorpt_correction_T_max 0.7457
_exptl_absorpt_correction_T_min 0.3028
_exptl_absorpt_correction_type multi-scan
_exptl_absorpt_process_details SADABS
_exptl_crystal_colour black
_exptl_crystal_density_diffrn 7.146
_exptl_crystal_density_method 'not measured'
_exptl_crystal_description needle
_exptl_crystal_F_000 1400
_exptl_crystal_size_max 0.25
_exptl_crystal_size_mid 0.03
_exptl_crystal_size_min 0.03
_refine_diff_density_max 2.541
_refine_diff_density_min -1.505
_refine_diff_density_rms 0.346
_refine_ls_extinction_coef 0.00080(8)
_refine_ls_extinction_expression Fc^*^=kFc[1+0.001xFc^2^\l^3^/sin(2\q)]^-1/4^
_refine_ls_extinction_method SHELXL
_refine_ls_goodness_of_fit_ref 1.072
_refine_ls_matrix_type full
_refine_ls_number_parameters 59
_refine_ls_number_reflns 1102
_refine_ls_number_restraints 1
_refine_ls_restrained_S_all 1.074
_refine_ls_R_factor_all 0.0353
_refine_ls_R_factor_gt 0.0305
_refine_ls_shift/su_max 0.000
_refine_ls_shift/su_mean 0.000
_refine_ls_structure_factor_coef Fsqd
_refine_ls_weighting_details 'calc w=1/[\s^2^(Fo^2^)+(0.0319P)^2^+26.4299P] where P=(Fo^2^+2Fc^2^)/3'
_refine_ls_weighting_scheme calc
_refine_ls_wR_factor_gt 0.0712
_refine_ls_wR_factor_ref 0.0737
_reflns_d_resolution_high 0.7514
_reflns_number_gt 991
_reflns_number_total 1102
_reflns_threshold_expression >2sigma(I)
_cod_data_source_file JSSC-2016-234-1.cif
_cod_data_source_block 1
_cod_depositor_comments
;
The following automatic conversions were performed:

data item '_symmetry_cell_setting' value 'Monoclinic' was changed to
'monoclinic' in accordance with the built-in table derived from the
CIF Core dictionary named 'cif_core.dic' version 2.4.5 last updated
on 2014-11-21.

Automatic conversion script
Id: cif_fix_values 8369 2020-08-20 11:38:08Z andrius 
;
_cod_original_sg_symbol_H-M C2/m
_cod_database_code 1561612
_shelx_title ' Bi2 in C2/m'
_shelx_f_calc_maximum 909.00
_shelx_f_squared_multiplier 1.000

loop_
_symmetry_equiv_pos_as_xyz
'x, y, z'
'-x, y, -z'
'x+1/2, y+1/2, z'
'-x+1/2, y+1/2, -z'
'-x, -y, -z'
'x, -y, z'
'-x+1/2, -y+1/2, -z'
'x+1/2, -y+1/2, z'

loop_
_atom_site_label
_atom_site_type_symbol
_atom_site_fract_x
_atom_site_fract_y
_atom_site_fract_z
_atom_site_U_iso_or_equiv
_atom_site_adp_type
_atom_site_occupancy
_atom_site_symmetry_multiplicity
_atom_site_calc_flag
_atom_site_refinement_flags
_atom_site_disorder_assembly
_atom_site_disorder_group
Bi1 Bi 0.33470(4) 0.5000 0.12785(4) 0.02811(17) Uani 1 2 d S . .
Bi2 Bi 0.23622(17) 0.0000 0.35693(14) 0.0320(4) Uani 0.635(5) 2 d SP . .
Bi2A Bi 0.2101(3) 0.0000 0.3699(3) 0.0320(4) Uani 0.365(5) 2 d SP . .
Cu1 Cu 0.5424(4) 0.5000 0.4535(5) 0.0592(16) Uani 0.482(8) 2 d SP . .
Cu2 Cu 0.5000 0.681(4) 0.5000 0.0592(16) Uani 0.146(6) 2 d SP . .
Cu3 Cu 0.4521(9) 0.0000 0.4159(12) 0.0592(16) Uani 0.185(6) 2 d SP . .
Cu4 Cu 0.0000 0.212(8) 0.0000 0.087(9) Uani 0.145(9) 2 d SP . .
Se1 Se 0.36118(10) 0.5000 0.34084(9) 0.0209(3) Uani 1 2 d S . .
Se2 Se 0.18901(10) 0.0000 0.08315(9) 0.0203(3) Uani 1 2 d S . .
Se3 Se 0.37406(9) 0.0000 0.55726(9) 0.0216(3) Uani 1 2 d S . .
I1 I 0.52278(6) 0.0000 0.16506(7) 0.0254(2) Uani 1 2 d S . .

loop_
_atom_site_aniso_label
_atom_site_aniso_U_11
_atom_site_aniso_U_22
_atom_site_aniso_U_33
_atom_site_aniso_U_23
_atom_site_aniso_U_13
_atom_site_aniso_U_12
Bi1 0.0281(3) 0.0230(3) 0.0304(3) 0.000 0.0103(2) 0.000
Bi2 0.0231(9) 0.0344(3) 0.0290(6) 0.000 0.0028(5) 0.000
Bi2A 0.0231(9) 0.0344(3) 0.0290(6) 0.000 0.0028(5) 0.000
Cu1 0.033(2) 0.042(2) 0.076(3) 0.000 -0.001(2) 0.000
Cu2 0.033(2) 0.042(2) 0.076(3) 0.000 -0.001(2) 0.000
Cu3 0.033(2) 0.042(2) 0.076(3) 0.000 -0.001(2) 0.000
Cu4 0.049(10) 0.17(2) 0.035(9) 0.000 0.015(7) 0.000
Se1 0.0261(6) 0.0194(5) 0.0163(6) 0.000 0.0085(5) 0.000
Se2 0.0220(6) 0.0180(5) 0.0232(6) 0.000 0.0121(5) 0.000
Se3 0.0195(6) 0.0192(5) 0.0216(6) 0.000 0.0048(5) 0.000
I1 0.0212(4) 0.0220(4) 0.0298(5) 0.000 0.0081(3) 0.000

loop_
_atom_type_symbol
_atom_type_description
_atom_type_scat_dispersion_real
_atom_type_scat_dispersion_imag
_atom_type_scat_source
Cu Cu 0.3201 1.2651 'International Tables Vol C Tables 4.2.6.8 and 6.1.1.4'
Se Se -0.0929 2.2259 'International Tables Vol C Tables 4.2.6.8 and 6.1.1.4'
I I -0.4742 1.8119 'International Tables Vol C Tables 4.2.6.8 and 6.1.1.4'
Bi Bi -4.1077 10.2566 'International Tables Vol C Tables 4.2.6.8 and 6.1.1.4'

loop_
_geom_angle_atom_site_label_1
_geom_angle_atom_site_label_2
_geom_angle_atom_site_label_3
_geom_angle
_geom_angle_site_symmetry_1
_geom_angle_site_symmetry_3
Se2 Bi1 Se2 96.20(4) . 1_565
Se2 Bi1 Se2 91.34(3) . 7
Se2 Bi1 Se2 91.34(3) 1_565 7
Se2 Bi1 Se1 89.10(3) . .
Se2 Bi1 Se1 89.10(3) 1_565 .
Se2 Bi1 Se1 179.34(4) 7 .
Se2 Bi1 I1 170.63(3) . 1_565
Se2 Bi1 I1 91.57(2) 1_565 1_565
Se2 Bi1 I1 83.23(3) 7 1_565
Se1 Bi1 I1 96.27(3) . 1_565
Se2 Bi1 I1 91.57(2) . .
Se2 Bi1 I1 170.63(3) 1_565 .
Se2 Bi1 I1 83.23(3) 7 .
Se1 Bi1 I1 96.27(3) . .
I1 Bi1 I1 80.25(3) 1_565 .
Se3 Bi2 Cu3 59.6(3) . .
Se3 Bi2 Se1 84.71(6) . .
Cu3 Bi2 Se1 51.71(12) . .
Se3 Bi2 Se1 84.71(6) . 1_545
Cu3 Bi2 Se1 51.71(12) . 1_545
Se1 Bi2 Se1 95.78(9) . 1_545
Se3 Bi2 Se3 79.74(6) . 7_546
Cu3 Bi2 Se3 122.8(2) . 7_546
Se1 Bi2 Se3 163.24(7) . 7_546
Se1 Bi2 Se3 89.00(3) 1_545 7_546
Se3 Bi2 Se3 79.74(6) . 7_556
Cu3 Bi2 Se3 122.8(2) . 7_556
Se1 Bi2 Se3 89.00(3) . 7_556
Se1 Bi2 Se3 163.24(7) 1_545 7_556
Se3 Bi2 Se3 82.17(7) 7_546 7_556
Se3 Bi2A Se3 86.42(9) . 7_546
Se3 Bi2A Se3 86.42(9) . 7_556
Se3 Bi2A Se3 94.93(11) 7_546 7_556
Se3 Bi2A Cu1 94.00(15) . 3_445
Se3 Bi2A Cu1 48.15(6) 7_546 3_445
Se3 Bi2A Cu1 48.15(6) 7_556 3_445
Se3 Bi2A Se1 78.59(8) . .
Se3 Bi2A Se1 164.19(13) 7_546 .
Se3 Bi2A Se1 89.18(3) 7_556 .
Cu1 Bi2A Se1 137.25(6) 3_445 .
Se3 Bi2A Se1 78.59(8) . 1_545
Se3 Bi2A Se1 89.18(3) 7_546 1_545
Se3 Bi2A Se1 164.19(13) 7_556 1_545
Cu1 Bi2A Se1 137.25(6) 3_445 1_545
Se1 Bi2A Se1 83.00(9) . 1_545
Se3 Bi2A Cu3 54.5(3) . .
Se3 Bi2A Cu3 120.80(17) 7_546 .
Se3 Bi2A Cu3 120.80(17) 7_556 .
Cu1 Bi2A Cu3 148.5(3) 3_445 .
Se1 Bi2A Cu3 45.32(12) . .
Se1 Bi2A Cu3 45.32(12) 1_545 .
Cu2 Cu1 Cu2 69.6(12) . 5_666
Cu2 Cu1 Cu1 34.8(6) . 5_666
Cu2 Cu1 Cu1 34.8(6) 5_666 5_666
Cu2 Cu1 Se1 75.9(2) . .
Cu2 Cu1 Se1 75.9(2) 5_666 .
Cu1 Cu1 Se1 72.7(2) 5_666 .
Cu2 Cu1 Cu3 107.4(7) . .
Cu2 Cu1 Cu3 45.5(6) 5_666 .
Cu1 Cu1 Cu3 75.8(4) 5_666 .
Se1 Cu1 Cu3 62.0(3) . .
Cu2 Cu1 Cu3 45.5(6) . 1_565
Cu2 Cu1 Cu3 107.4(7) 5_666 1_565
Cu1 Cu1 Cu3 75.8(4) 5_666 1_565
Se1 Cu1 Cu3 62.0(3) . 1_565
Cu3 Cu1 Cu3 122.3(6) . 1_565
Cu2 Cu1 Se3 83.6(6) . 5_666
Cu2 Cu1 Se3 149.8(6) 5_666 5_666
Cu1 Cu1 Se3 117.27(18) 5_666 5_666
Se1 Cu1 Se3 111.44(14) . 5_666
Cu3 Cu1 Se3 164.1(5) . 5_666
Cu3 Cu1 Se3 57.5(3) 1_565 5_666
Cu2 Cu1 Se3 149.8(6) . 5_656
Cu2 Cu1 Se3 83.6(6) 5_666 5_656
Cu1 Cu1 Se3 117.27(18) 5_666 5_656
Se1 Cu1 Se3 111.44(14) . 5_656
Cu3 Cu1 Se3 57.5(3) . 5_656
Cu3 Cu1 Se3 164.1(5) 1_565 5_656
Se3 Cu1 Se3 117.7(2) 5_666 5_656
Cu2 Cu1 Se1 63.4(3) . 5_666
Cu2 Cu1 Se1 63.4(3) 5_666 5_666
Cu1 Cu1 Se1 56.9(3) 5_666 5_666
Se1 Cu1 Se1 129.7(3) . 5_666
Cu3 Cu1 Se1 102.4(4) . 5_666
Cu3 Cu1 Se1 102.4(4) 1_565 5_666
Se3 Cu1 Se1 92.78(13) 5_666 5_666
Se3 Cu1 Se1 92.78(13) 5_656 5_666
Cu2 Cu1 Cu3 27.1(5) . 5_666
Cu2 Cu1 Cu3 87.7(7) 5_666 5_666
Cu1 Cu1 Cu3 55.5(3) 5_666 5_666
Se1 Cu1 Cu3 99.8(3) . 5_666
Cu3 Cu1 Cu3 131.3(3) . 5_666
Cu3 Cu1 Cu3 49.9(6) 1_565 5_666
Se3 Cu1 Cu3 62.4(3) 5_666 5_666
Se3 Cu1 Cu3 144.3(3) 5_656 5_666
Se1 Cu1 Cu3 52.8(3) 5_666 5_666
Cu2 Cu1 Cu3 87.7(7) . 5_656
Cu2 Cu1 Cu3 27.1(5) 5_666 5_656
Cu1 Cu1 Cu3 55.5(3) 5_666 5_656
Se1 Cu1 Cu3 99.8(3) . 5_656
Cu3 Cu1 Cu3 49.9(6) . 5_656
Cu3 Cu1 Cu3 131.3(3) 1_565 5_656
Se3 Cu1 Cu3 144.3(3) 5_666 5_656
Se3 Cu1 Cu3 62.4(3) 5_656 5_656
Se1 Cu1 Cu3 52.8(3) 5_666 5_656
Cu3 Cu1 Cu3 96.3(6) 5_666 5_656
Cu2 Cu1 Bi2A 143.0(6) . 3
Cu2 Cu1 Bi2A 143.0(6) 5_666 3
Cu1 Cu1 Bi2A 166.5(4) 5_666 3
Se1 Cu1 Bi2A 120.8(2) . 3
Cu3 Cu1 Bi2A 109.6(4) . 3
Cu3 Cu1 Bi2A 109.6(4) 1_565 3
Se3 Cu1 Bi2A 59.89(13) 5_666 3
Se3 Cu1 Bi2A 59.89(13) 5_656 3
Se1 Cu1 Bi2A 109.56(17) 5_666 3
Cu3 Cu1 Bi2A 117.9(3) 5_666 3
Cu3 Cu1 Bi2A 117.9(3) 5_656 3
Cu1 Cu2 Cu1 110.4(12) . 5_666
Cu1 Cu2 Cu2 55.2(6) . 5_666
Cu1 Cu2 Cu2 55.2(6) 5_666 5_666
Cu1 Cu2 Cu3 132.5(6) . 5_666
Cu1 Cu2 Cu3 101.6(6) 5_666 5_666
Cu2 Cu2 Cu3 140.2(5) 5_666 5_666
Cu1 Cu2 Cu3 101.6(6) . 1_565
Cu1 Cu2 Cu3 132.5(6) 5_666 1_565
Cu2 Cu2 Cu3 140.2(5) 5_666 1_565
Cu3 Cu2 Cu3 79.6(10) 5_666 1_565
Cu1 Cu2 Se1 72.0(4) . .
Cu1 Cu2 Se1 87.3(5) 5_666 .
Cu2 Cu2 Se1 71.8(4) 5_666 .
Cu3 Cu2 Se1 145.2(7) 5_666 .
Cu3 Cu2 Se1 70.1(3) 1_565 .
Cu1 Cu2 Se1 87.3(5) . 5_666
Cu1 Cu2 Se1 72.0(4) 5_666 5_666
Cu2 Cu2 Se1 71.8(4) 5_666 5_666
Cu3 Cu2 Se1 70.1(3) 5_666 5_666
Cu3 Cu2 Se1 145.2(7) 1_565 5_666
Se1 Cu2 Se1 143.5(7) . 5_666
Cu1 Cu2 Se3 166.7(3) . 1_565
Cu1 Cu2 Se3 66.6(3) 5_666 1_565
Cu2 Cu2 Se3 120.3(3) 5_666 1_565
Cu3 Cu2 Se3 59.8(5) 5_666 1_565
Cu3 Cu2 Se3 74.1(7) 1_565 1_565
Se1 Cu2 Se3 94.76(10) . 1_565
Se1 Cu2 Se3 103.47(11) 5_666 1_565
Cu1 Cu2 Se3 66.6(3) . 5_666
Cu1 Cu2 Se3 166.7(3) 5_666 5_666
Cu2 Cu2 Se3 120.3(3) 5_666 5_666
Cu3 Cu2 Se3 74.1(7) 5_666 5_666
Cu3 Cu2 Se3 59.8(5) 1_565 5_666
Se1 Cu2 Se3 103.47(11) . 5_666
Se1 Cu2 Se3 94.76(10) 5_666 5_666
Se3 Cu2 Se3 119.4(6) 1_565 5_666
Cu1 Cu2 Cu2 124.8(6) . 5_676
Cu1 Cu2 Cu2 124.8(6) 5_666 5_676
Cu2 Cu2 Cu2 180.000(13) 5_666 5_676
Cu3 Cu2 Cu2 39.8(5) 5_666 5_676
Cu3 Cu2 Cu2 39.8(5) 1_565 5_676
Se1 Cu2 Cu2 108.2(4) . 5_676
Se1 Cu2 Cu2 108.2(4) 5_666 5_676
Se3 Cu2 Cu2 59.7(3) 1_565 5_676
Se3 Cu2 Cu2 59.7(3) 5_666 5_676
Cu2 Cu3 Cu2 100.4(10) 5_666 1_545
Cu2 Cu3 Cu3 50.2(5) 5_666 5_656
Cu2 Cu3 Cu3 50.2(5) 1_545 5_656
Cu2 Cu3 Se3 79.9(4) 5_666 5_656
Cu2 Cu3 Se3 79.9(4) 1_545 5_656
Cu3 Cu3 Se3 74.0(6) 5_656 5_656
Cu2 Cu3 Cu1 32.9(3) 5_666 .
Cu2 Cu3 Cu1 120.4(7) 1_545 .
Cu3 Cu3 Cu1 74.9(4) 5_656 .
Se3 Cu3 Cu1 62.5(3) 5_656 .
Cu2 Cu3 Cu1 120.4(7) 5_666 1_545
Cu2 Cu3 Cu1 32.9(3) 1_545 1_545
Cu3 Cu3 Cu1 74.9(4) 5_656 1_545
Se3 Cu3 Cu1 62.5(3) 5_656 1_545
Cu1 Cu3 Cu1 122.3(6) . 1_545
Cu2 Cu3 Se1 159.7(9) 5_666 1_545
Cu2 Cu3 Se1 68.0(4) 1_545 1_545
Cu3 Cu3 Se1 116.1(5) 5_656 1_545
Se3 Cu3 Se1 112.8(4) 5_656 1_545
Cu1 Cu3 Se1 167.2(8) . 1_545
Cu1 Cu3 Se1 58.61(11) 1_545 1_545
Cu2 Cu3 Se1 68.0(3) 5_666 .
Cu2 Cu3 Se1 159.7(9) 1_545 .
Cu3 Cu3 Se1 116.1(5) 5_656 .
Se3 Cu3 Se1 112.8(4) 5_656 .
Cu1 Cu3 Se1 58.61(11) . .
Cu1 Cu3 Se1 167.2(8) 1_545 .
Se1 Cu3 Se1 117.3(5) 1_545 .
Cu2 Cu3 Se3 68.3(6) 5_666 .
Cu2 Cu3 Se3 68.3(6) 1_545 .
Cu3 Cu3 Se3 54.6(7) 5_656 .
Se3 Cu3 Se3 128.7(6) 5_656 .
Cu1 Cu3 Se3 100.4(5) . .
Cu1 Cu3 Se3 100.4(5) 1_545 .
Se1 Cu3 Se3 91.7(4) 1_545 .
Se1 Cu3 Se3 91.7(4) . .
Cu2 Cu3 Bi2 104.7(6) 5_666 .
Cu2 Cu3 Bi2 104.7(6) 1_545 .
Cu3 Cu3 Bi2 113.3(10) 5_656 .
Se3 Cu3 Bi2 172.7(8) 5_656 .
Cu1 Cu3 Bi2 118.4(3) . .
Cu1 Cu3 Bi2 118.4(3) 1_545 .
Se1 Cu3 Bi2 64.6(3) 1_545 .
Se1 Cu3 Bi2 64.6(3) . .
Se3 Cu3 Bi2 58.7(3) . .
Cu2 Cu3 Cu1 20.3(3) 5_666 5_666
Cu2 Cu3 Cu1 101.9(8) 1_545 5_666
Cu3 Cu3 Cu1 55.2(4) 5_656 5_666
Se3 Cu3 Cu1 100.1(4) 5_656 5_666
Cu1 Cu3 Cu1 48.7(3) . 5_666
Cu1 Cu3 Cu1 130.1(6) 1_545 5_666
Se1 Cu3 Cu1 142.3(7) 1_545 5_666
Se1 Cu3 Cu1 61.31(18) . 5_666
Se3 Cu3 Cu1 52.2(3) . 5_666
Bi2 Cu3 Cu1 84.7(4) . 5_666
Cu2 Cu3 Cu1 101.9(8) 5_666 5_656
Cu2 Cu3 Cu1 20.3(3) 1_545 5_656
Cu3 Cu3 Cu1 55.2(4) 5_656 5_656
Se3 Cu3 Cu1 100.1(4) 5_656 5_656
Cu1 Cu3 Cu1 130.1(6) . 5_656
Cu1 Cu3 Cu1 48.7(3) 1_545 5_656
Se1 Cu3 Cu1 61.31(18) 1_545 5_656
Se1 Cu3 Cu1 142.3(7) . 5_656
Se3 Cu3 Cu1 52.2(3) . 5_656
Bi2 Cu3 Cu1 84.7(4) . 5_656
Cu1 Cu3 Cu1 96.3(6) 5_666 5_656
Cu4 Cu4 Cu4 180.000(1) 5 5_565
Cu4 Cu4 Se2 69.8(7) 5 5
Cu4 Cu4 Se2 110.2(7) 5_565 5
Cu4 Cu4 Se2 69.8(7) 5 .
Cu4 Cu4 Se2 110.2(7) 5_565 .
Se2 Cu4 Se2 139.7(13) 5 .
Cu4 Cu4 I1 117.8(6) 5 3_455
Cu4 Cu4 I1 62.2(6) 5_565 3_455
Se2 Cu4 I1 106.13(12) 5 3_455
Se2 Cu4 I1 92.51(10) . 3_455
Cu4 Cu4 I1 117.8(6) 5 7
Cu4 Cu4 I1 62.2(6) 5_565 7
Se2 Cu4 I1 92.51(10) 5 7
Se2 Cu4 I1 106.13(12) . 7
I1 Cu4 I1 124.4(13) 3_455 7
Cu1 Se1 Cu2 32.1(2) . .
Cu1 Se1 Cu2 32.1(2) . 5_666
Cu2 Se1 Cu2 36.5(7) . 5_666
Cu1 Se1 Cu3 59.4(2) . 1_565
Cu2 Se1 Cu3 41.9(5) . 1_565
Cu2 Se1 Cu3 77.9(5) 5_666 1_565
Cu1 Se1 Cu3 59.4(2) . .
Cu2 Se1 Cu3 77.9(5) . .
Cu2 Se1 Cu3 41.9(5) 5_666 .
Cu3 Se1 Cu3 117.3(5) 1_565 .
Cu1 Se1 Cu1 50.3(3) . 5_666
Cu2 Se1 Cu1 29.4(2) . 5_666
Cu2 Se1 Cu1 29.4(2) 5_666 5_666
Cu3 Se1 Cu1 65.9(4) 1_565 5_666
Cu3 Se1 Cu1 65.9(4) . 5_666
Cu1 Se1 Bi2 118.28(10) . .
Cu2 Se1 Bi2 115.4(3) . .
Cu2 Se1 Bi2 88.0(3) 5_666 .
Cu3 Se1 Bi2 145.4(4) 1_565 .
Cu3 Se1 Bi2 63.7(3) . .
Cu1 Se1 Bi2 86.40(9) 5_666 .
Cu1 Se1 Bi2 118.28(10) . 1_565
Cu2 Se1 Bi2 88.0(3) . 1_565
Cu2 Se1 Bi2 115.4(3) 5_666 1_565
Cu3 Se1 Bi2 63.7(3) 1_565 1_565
Cu3 Se1 Bi2 145.4(4) . 1_565
Cu1 Se1 Bi2 86.40(9) 5_666 1_565
Bi2 Se1 Bi2 95.78(9) . 1_565
Cu1 Se1 Bi1 109.08(16) . .
Cu2 Se1 Bi1 133.10(13) . .
Cu2 Se1 Bi1 133.10(12) 5_666 .
Cu3 Se1 Bi1 105.6(4) 1_565 .
Cu3 Se1 Bi1 105.6(4) . .
Cu1 Se1 Bi1 159.41(13) 5_666 .
Bi2 Se1 Bi1 107.07(5) . .
Bi2 Se1 Bi1 107.07(5) 1_565 .
Cu1 Se1 Bi2A 120.14(12) . .
Cu2 Se1 Bi2A 113.2(2) . .
Cu2 Se1 Bi2A 88.8(3) 5_666 .
Cu3 Se1 Bi2A 139.6(4) 1_565 .
Cu3 Se1 Bi2A 68.3(3) . .
Cu1 Se1 Bi2A 83.84(11) 5_666 .
Bi2 Se1 Bi2A 6.70(4) . .
Bi2 Se1 Bi2A 89.42(8) 1_565 .
Bi1 Se1 Bi2A 111.17(7) . .
Cu1 Se1 Bi2A 120.14(12) . 1_565
Cu2 Se1 Bi2A 88.8(3) . 1_565
Cu2 Se1 Bi2A 113.2(2) 5_666 1_565
Cu3 Se1 Bi2A 68.3(3) 1_565 1_565
Cu3 Se1 Bi2A 139.6(4) . 1_565
Cu1 Se1 Bi2A 83.84(11) 5_666 1_565
Bi2 Se1 Bi2A 89.42(8) . 1_565
Bi2 Se1 Bi2A 6.70(4) 1_565 1_565
Bi1 Se1 Bi2A 111.17(7) . 1_565
Bi2A Se1 Bi2A 83.00(9) . 1_565
Cu4 Se2 Cu4 40.3(13) 5 .
Cu4 Se2 Bi1 151.2(7) 5 .
Cu4 Se2 Bi1 111.3(7) . .
Cu4 Se2 Bi1 111.3(7) 5 1_545
Cu4 Se2 Bi1 151.2(7) . 1_545
Bi1 Se2 Bi1 96.20(4) . 1_545
Cu4 Se2 Bi1 83.73(5) 5 7
Cu4 Se2 Bi1 83.73(5) . 7
Bi1 Se2 Bi1 88.66(3) . 7
Bi1 Se2 Bi1 88.66(3) 1_545 7
Cu3 Se3 Cu1 60.04(12) 5_656 5_666
Cu3 Se3 Cu1 60.04(12) 5_656 5_656
Cu1 Se3 Cu1 117.7(2) 5_666 5_656
Cu3 Se3 Cu2 40.3(3) 5_656 5_666
Cu1 Se3 Cu2 29.8(3) 5_666 5_666
Cu1 Se3 Cu2 89.8(3) 5_656 5_666
Cu3 Se3 Cu2 40.3(3) 5_656 1_545
Cu1 Se3 Cu2 89.8(3) 5_666 1_545
Cu1 Se3 Cu2 29.8(3) 5_656 1_545
Cu2 Se3 Cu2 60.6(6) 5_666 1_545
Cu3 Se3 Bi2A 123.3(4) 5_656 .
Cu1 Se3 Bi2A 99.29(13) 5_666 .
Cu1 Se3 Bi2A 99.29(13) 5_656 .
Cu2 Se3 Bi2A 94.65(8) 5_666 .
Cu2 Se3 Bi2A 94.65(8) 1_545 .
Cu3 Se3 Bi2 113.0(4) 5_656 .
Cu1 Se3 Bi2 94.08(14) 5_666 .
Cu1 Se3 Bi2 94.08(14) 5_656 .
Cu2 Se3 Bi2 85.79(6) 5_666 .
Cu2 Se3 Bi2 85.79(6) 1_545 .
Bi2A Se3 Bi2 10.27(5) . .
Cu3 Se3 Cu3 51.3(6) 5_656 .
Cu1 Se3 Cu3 65.32(17) 5_666 .
Cu1 Se3 Cu3 65.32(17) 5_656 .
Cu2 Se3 Cu3 37.6(3) 5_666 .
Cu2 Se3 Cu3 37.6(3) 1_545 .
Bi2A Se3 Cu3 72.0(3) . .
Bi2 Se3 Cu3 61.7(3) . .
Cu3 Se3 Bi2A 121.9(2) 5_656 7_556
Cu1 Se3 Bi2A 71.96(14) 5_666 7_556
Cu1 Se3 Bi2A 162.07(17) 5_656 7_556
Cu2 Se3 Bi2A 101.6(3) 5_666 7_556
Cu2 Se3 Bi2A 161.0(3) 1_545 7_556
Bi2A Se3 Bi2A 93.58(9) . 7_556
Bi2 Se3 Bi2A 100.45(9) . 7_556
Cu3 Se3 Bi2A 131.26(8) . 7_556
Cu3 Se3 Bi2A 121.9(2) 5_656 7_546
Cu1 Se3 Bi2A 162.07(17) 5_666 7_546
Cu1 Se3 Bi2A 71.96(14) 5_656 7_546
Cu2 Se3 Bi2A 161.0(3) 5_666 7_546
Cu2 Se3 Bi2A 101.6(3) 1_545 7_546
Bi2A Se3 Bi2A 93.58(9) . 7_546
Bi2 Se3 Bi2A 100.45(9) . 7_546
Cu3 Se3 Bi2A 131.26(8) . 7_546
Bi2A Se3 Bi2A 94.93(11) 7_556 7_546
Cu3 Se3 Bi2 127.2(2) 5_656 7_546
Cu1 Se3 Bi2 157.67(15) 5_666 7_546
Cu1 Se3 Bi2 78.48(13) 5_656 7_546
Cu2 Se3 Bi2 167.1(3) 5_666 7_546
Cu2 Se3 Bi2 108.1(3) 1_545 7_546
Bi2A Se3 Bi2 92.56(7) . 7_546
Bi2 Se3 Bi2 100.26(6) . 7_546
Cu3 Se3 Bi2 136.83(8) . 7_546
Bi2A Se3 Bi2 88.56(9) 7_556 7_546
Bi2A Se3 Bi2 6.52(4) 7_546 7_546
Cu3 Se3 Bi2 127.2(2) 5_656 7_556
Cu1 Se3 Bi2 78.48(13) 5_666 7_556
Cu1 Se3 Bi2 157.67(15) 5_656 7_556
Cu2 Se3 Bi2 108.1(3) 5_666 7_556
Cu2 Se3 Bi2 167.1(3) 1_545 7_556
Bi2A Se3 Bi2 92.56(7) . 7_556
Bi2 Se3 Bi2 100.26(6) . 7_556
Cu3 Se3 Bi2 136.83(8) . 7_556
Bi2A Se3 Bi2 6.52(4) 7_556 7_556
Bi2A Se3 Bi2 88.56(9) 7_546 7_556
Bi2 Se3 Bi2 82.17(7) 7_546 7_556
Cu4 I1 Cu4 55.6(13) 3_545 7
Cu4 I1 Bi1 77.7(4) 3_545 1_545
Cu4 I1 Bi1 112.8(4) 7 1_545
Cu4 I1 Bi1 112.8(4) 3_545 .
Cu4 I1 Bi1 77.7(4) 7 .
Bi1 I1 Bi1 80.25(3) 1_545 .

loop_
_geom_bond_atom_site_label_1
_geom_bond_atom_site_label_2
_geom_bond_distance
_geom_bond_site_symmetry_2
Bi1 Se2 2.8172(9) .
Bi1 Se2 2.8172(9) 1_565
Bi1 Se2 2.9575(14) 7
Bi1 Se1 2.9730(14) .
Bi1 I1 3.2537(8) 1_565
Bi1 I1 3.2537(8) .
Bi2 Se3 2.720(2) .
Bi2 Cu3 2.804(13) .
Bi2 Se1 2.8266(19) .
Bi2 Se1 2.8266(19) 1_545
Bi2 Se3 3.191(2) 7_546
Bi2 Se3 3.191(2) 7_556
Bi2A Se3 2.711(4) .
Bi2A Se3 2.846(3) 7_546
Bi2A Se3 2.846(3) 7_556
Bi2A Cu1 3.128(7) 3_445
Bi2A Se1 3.164(3) .
Bi2A Se1 3.164(3) 1_545
Bi2A Cu3 3.208(14) .
Cu1 Cu2 1.328(11) .
Cu1 Cu2 1.328(11) 5_666
Cu1 Cu1 2.181(13) 5_666
Cu1 Se1 2.374(5) .
Cu1 Cu3 2.394(6) .
Cu1 Cu3 2.394(6) 1_565
Cu1 Se3 2.450(3) 5_666
Cu1 Se3 2.450(3) 5_656
Cu1 Se1 2.705(6) 5_666
Cu1 Cu3 2.816(12) 5_666
Cu1 Cu3 2.816(12) 5_656
Cu1 Bi2A 3.128(7) 3
Cu2 Cu1 1.328(11) 5_666
Cu2 Cu2 1.52(3) 5_666
Cu2 Cu3 1.743(16) 5_666
Cu2 Cu3 1.743(16) 1_565
Cu2 Se1 2.421(5) .
Cu2 Se1 2.421(5) 5_666
Cu2 Se3 2.653(8) 1_565
Cu2 Se3 2.653(8) 5_666
Cu2 Cu2 2.68(3) 5_676
Cu3 Cu2 1.743(16) 5_666
Cu3 Cu2 1.743(16) 1_545
Cu3 Cu3 2.23(3) 5_656
Cu3 Se3 2.330(13) 5_656
Cu3 Cu1 2.394(6) 1_545
Cu3 Se1 2.455(7) 1_545
Cu3 Se1 2.455(7) .
Cu3 Se3 2.747(17) .
Cu3 Cu1 2.816(12) 5_666
Cu3 Cu1 2.816(12) 5_656
Cu4 Cu4 1.78(6) 5
Cu4 Cu4 2.42(6) 5_565
Cu4 Se2 2.576(11) 5
Cu4 Se2 2.576(11) .
Cu4 I1 2.592(15) 3_455
Cu4 I1 2.592(15) 7
Se1 Cu2 2.421(5) 5_666
Se1 Cu3 2.455(7) 1_565
Se1 Cu1 2.705(6) 5_666
Se1 Bi2 2.8266(19) 1_565
Se1 Bi2A 3.164(3) 1_565
Se2 Cu4 2.576(11) 5
Se2 Bi1 2.8172(9) 1_545
Se2 Bi1 2.9575(14) 7
Se3 Cu3 2.330(13) 5_656
Se3 Cu1 2.450(3) 5_666
Se3 Cu1 2.450(3) 5_656
Se3 Cu2 2.653(9) 5_666
Se3 Cu2 2.653(8) 1_545
Se3 Bi2A 2.846(3) 7_556
Se3 Bi2A 2.846(3) 7_546
Se3 Bi2 3.191(2) 7_546
Se3 Bi2 3.191(2) 7_556
I1 Cu4 2.592(15) 3_545
I1 Cu4 2.592(15) 7
I1 Bi1 3.2537(8) 1_545
